data_2227721
loop_
_publ_author_name
'Li, Shi-Jie'
'Ji, Li-Li'
'Song, Wen-Dong'
'Hu, Shi-Wei'
'Qin, Pei-Wen'

_publ_section_title
;
 Diaquabis(4-carboxy-2-propyl-1<i>H</i>-imidazole-5-carboxylato-\k^2^<i>N</i>^3^,<i>O</i>^4^)cobalt(II)
 <i>N</i>,<i>N</i>-dimethylformamide disolvate
;
_journal_coeditor_code JH2216
_journal_issue 11
_journal_name_full 'Acta Crystallographica Section E'
_journal_page_first m1443
_journal_page_last m1444
_journal_paper_doi 10.1107/S1600536810042054
_journal_volume 66
_journal_year 2010
_chemical_formula_iupac '[Co (C8 H9 N2 O4)2 (H2 O)2], 2C3 H7 NO'
_chemical_formula_sum 'C22 H36 Co N6 O12'
_chemical_formula_weight 635.50
_chemical_name_systematic
;
Diaquabis(4-carboxy-2-propyl-1<i>H</i>-imidazole-5-carboxylato-
\k^2^<i>N</i>^3^,<i>O</i>^4^)cobalt(II) <i>N</i>,<i>N</i>-dimethylformamide
disolvate
;
_space_group_IT_number 2
_symmetry_cell_setting triclinic
_symmetry_space_group_name_Hall '-P 1'
_symmetry_space_group_name_H-M 'P -1'
_atom_sites_solution_hydrogens geom
_atom_sites_solution_primary direct
_atom_sites_solution_secondary difmap
_audit_creation_method SHELXL-97
_cell_angle_alpha 76.9300(10)
_cell_angle_beta 87.564(2)
_cell_angle_gamma 68.8570(10)
_cell_formula_units_Z 1
_cell_length_a 7.3325(7)
_cell_length_b 9.3300(10)
_cell_length_c 11.2255(12)
_cell_measurement_reflns_used 1702
_cell_measurement_temperature 298(2)
_cell_measurement_theta_max 25.93
_cell_measurement_theta_min 2.449
_cell_volume 697.06(12)
_computing_cell_refinement 'SAINT (Bruker, 2007)'
_computing_data_collection 'SMART (Bruker, 2007)'
_computing_data_reduction 'SAINT (Bruker, 2007)'
_computing_molecular_graphics 'SHELXTL (Sheldrick, 2008)'
_computing_publication_material 'SHELXTL (Sheldrick, 2008)'
_computing_structure_refinement 'SHELXL97 (Sheldrick, 2008)'
_computing_structure_solution 'SHELXS97 (Sheldrick, 2008)'
_diffrn_ambient_temperature 298(2)
_diffrn_measured_fraction_theta_full 0.976
_diffrn_measured_fraction_theta_max 0.976
_diffrn_measurement_device_type 'Bruker SMART 1000 CCD area-detector'
_diffrn_measurement_method '\f and \w'
_diffrn_radiation_monochromator graphite
_diffrn_radiation_source 'fine-focus sealed tube'
_diffrn_radiation_type MoK\a
_diffrn_radiation_wavelength 0.71073
_diffrn_reflns_av_R_equivalents 0.0253
_diffrn_reflns_av_sigmaI/netI 0.0571
_diffrn_reflns_limit_h_max 8
_diffrn_reflns_limit_h_min -8
_diffrn_reflns_limit_k_max 10
_diffrn_reflns_limit_k_min -11
_diffrn_reflns_limit_l_max 12
_diffrn_reflns_limit_l_min -13
_diffrn_reflns_number 3602
_diffrn_reflns_theta_full 25.00
_diffrn_reflns_theta_max 25.00
_diffrn_reflns_theta_min 1.86
_diffrn_standards_number 0
_exptl_absorpt_coefficient_mu 0.688
_exptl_absorpt_correction_T_max 0.9220
_exptl_absorpt_correction_T_min 0.8308
_exptl_absorpt_correction_type multi-scan
_exptl_absorpt_process_details '(SADABS; Bruker, 2007)'
_exptl_crystal_colour purple
_exptl_crystal_density_diffrn 1.514
_exptl_crystal_density_method 'not measured'
_exptl_crystal_description cubic
_exptl_crystal_F_000 333
_exptl_crystal_size_max 0.28
_exptl_crystal_size_mid 0.16
_exptl_crystal_size_min 0.12
_refine_diff_density_max 0.371
_refine_diff_density_min -0.516
_refine_ls_extinction_method none
_refine_ls_goodness_of_fit_ref 1.063
_refine_ls_hydrogen_treatment constr
_refine_ls_matrix_type full
_refine_ls_number_parameters 191
_refine_ls_number_reflns 2393
_refine_ls_number_restraints 0
_refine_ls_restrained_S_all 1.063
_refine_ls_R_factor_all 0.0672
_refine_ls_R_factor_gt 0.0459
_refine_ls_shift/su_max 0.001
_refine_ls_shift/su_mean 0.000
_refine_ls_structure_factor_coef Fsqd
_refine_ls_weighting_details 'calc w=1/[\s^2^(Fo^2^)+(0.0593P)^2^+0.0702P] where P=(Fo^2^+2Fc^2^)/3'
_refine_ls_weighting_scheme calc
_refine_ls_wR_factor_gt 0.1041
_refine_ls_wR_factor_ref 0.1204
_reflns_number_gt 1785
_reflns_number_total 2393
_reflns_threshold_expression I>2\s(I)
_cod_data_source_file jh2216.cif
_cod_data_source_block I
_cod_database_code 2227721
_cod_database_fobs_code 2227721

loop_
_symmetry_equiv_pos_as_xyz
'x, y, z'
'-x, -y, -z'

loop_
_atom_site_type_symbol
_atom_site_label
_atom_site_fract_x
_atom_site_fract_y
_atom_site_fract_z
_atom_site_U_iso_or_equiv
_atom_site_adp_type
_atom_site_calc_flag
_atom_site_refinement_flags
_atom_site_occupancy
_atom_site_disorder_assembly
_atom_site_disorder_group
Co Co1 0.5000 0.5000 0.5000 0.0276(2) Uani d S 1 . .
N N1 0.6372(4) 0.2538(3) 0.5508(2) 0.0262(6) Uani d . 1 . .
N N2 0.8031(4) -0.0015(3) 0.6076(2) 0.0299(7) Uani d . 1 . .
H H2 0.8735 -0.0911 0.6524 0.036 Uiso calc R 1 . .
N N3 0.1217(5) 0.4898(4) 0.8633(3) 0.0431(8) Uani d . 1 . .
O O1 0.4446(3) 0.4305(3) 0.3378(2) 0.0342(6) Uani d . 1 . .
O O2 0.4995(4) 0.2241(3) 0.2558(2) 0.0410(6) Uani d . 1 . .
H H2A 0.5618 0.1289 0.2735 0.061 Uiso calc R 1 . .
O O3 0.6877(4) -0.0632(3) 0.3176(2) 0.0422(6) Uani d . 1 . .
O O4 0.8630(4) -0.2427(3) 0.4793(2) 0.0415(6) Uani d . 1 . .
O O5 0.2300(3) 0.4898(3) 0.5643(2) 0.0393(6) Uani d . 1 . .
H H5C 0.2094 0.4117 0.5526 0.047 Uiso d R 1 . .
H H5D 0.1309 0.5698 0.5403 0.047 Uiso d R 1 . .
O O6 0.0385(4) 0.7471(3) 0.7696(3) 0.0600(8) Uani d . 1 . .
C C1 0.5195(5) 0.2858(4) 0.3436(3) 0.0300(8) Uani d . 1 . .
C C2 0.6307(5) 0.1832(4) 0.4565(3) 0.0257(7) Uani d . 1 . .
C C3 0.7326(5) 0.0238(4) 0.4905(3) 0.0274(7) Uani d . 1 . .
C C4 0.7665(5) -0.1054(4) 0.4262(3) 0.0325(8) Uani d . 1 . .
C C5 0.7426(5) 0.1391(4) 0.6406(3) 0.0288(8) Uani d . 1 . .
C C6 0.7851(6) 0.1544(4) 0.7649(3) 0.0380(9) Uani d . 1 . .
H H6A 0.7434 0.2655 0.7652 0.046 Uiso calc R 1 . .
H H6B 0.9254 0.1081 0.7822 0.046 Uiso calc R 1 . .
C C7 0.6851(7) 0.0760(5) 0.8653(3) 0.0535(11) Uani d . 1 . .
H H7A 0.7339 -0.0364 0.8688 0.064 Uiso calc R 1 . .
H H7B 0.5458 0.1168 0.8449 0.064 Uiso calc R 1 . .
C C8 0.7158(7) 0.1009(6) 0.9906(3) 0.0587(12) Uani d . 1 . .
H H8A 0.8492 0.0418 1.0192 0.088 Uiso calc R 1 . .
H H8B 0.6301 0.0656 1.0467 0.088 Uiso calc R 1 . .
H H8C 0.6876 0.2110 0.9853 0.088 Uiso calc R 1 . .
C C9 0.0104(6) 0.6217(5) 0.7892(4) 0.0482(10) Uani d . 1 . .
H H9 -0.0967 0.6196 0.7490 0.058 Uiso calc R 1 . .
C C10 0.2965(6) 0.4851(5) 0.9218(4) 0.0659(13) Uani d . 1 . .
H H10A 0.4092 0.4333 0.8796 0.099 Uiso calc R 1 . .
H H10B 0.3077 0.4281 1.0055 0.099 Uiso calc R 1 . .
H H10C 0.2887 0.5907 0.9190 0.099 Uiso calc R 1 . .
C C11 0.0896(9) 0.3443(6) 0.8724(5) 0.0855(17) Uani d . 1 . .
H H11A -0.0306 0.3653 0.8290 0.128 Uiso calc R 1 . .
H H11B 0.0817 0.2973 0.9570 0.128 Uiso calc R 1 . .
H H11C 0.1962 0.2733 0.8375 0.128 Uiso calc R 1 . .

loop_
_atom_site_aniso_label
_atom_site_aniso_U_11
_atom_site_aniso_U_22
_atom_site_aniso_U_33
_atom_site_aniso_U_12
_atom_site_aniso_U_13
_atom_site_aniso_U_23
Co1 0.0338(4) 0.0169(4) 0.0301(4) -0.0063(3) -0.0011(3) -0.0059(3)
N1 0.0333(16) 0.0169(15) 0.0287(15) -0.0088(12) -0.0018(12) -0.0059(12)
N2 0.0349(17) 0.0144(14) 0.0346(16) -0.0038(12) -0.0030(13) -0.0019(12)
N3 0.049(2) 0.0271(18) 0.0475(19) -0.0089(16) -0.0012(16) -0.0055(15)
O1 0.0437(15) 0.0207(13) 0.0315(13) -0.0046(11) -0.0077(11) -0.0025(10)
O2 0.0544(18) 0.0285(14) 0.0357(14) -0.0071(13) -0.0098(12) -0.0098(12)
O3 0.0545(17) 0.0317(15) 0.0424(16) -0.0108(13) 0.0002(13) -0.0197(12)
O4 0.0462(16) 0.0189(14) 0.0572(17) -0.0063(12) -0.0018(13) -0.0125(12)
O5 0.0390(15) 0.0270(14) 0.0549(16) -0.0118(12) 0.0054(12) -0.0158(12)
O6 0.066(2) 0.0279(16) 0.070(2) -0.0047(14) -0.0209(16) 0.0049(14)
C1 0.033(2) 0.027(2) 0.0322(19) -0.0115(16) 0.0004(15) -0.0091(16)
C2 0.0293(18) 0.0177(16) 0.0285(17) -0.0072(14) 0.0001(14) -0.0043(14)
C3 0.0319(19) 0.0228(18) 0.0295(18) -0.0119(15) 0.0023(15) -0.0067(14)
C4 0.030(2) 0.025(2) 0.045(2) -0.0092(16) 0.0079(17) -0.0144(17)
C5 0.034(2) 0.0179(18) 0.0322(19) -0.0084(15) -0.0024(15) -0.0016(15)
C6 0.046(2) 0.030(2) 0.036(2) -0.0113(17) -0.0087(17) -0.0054(16)
C7 0.068(3) 0.061(3) 0.040(2) -0.029(2) 0.009(2) -0.019(2)
C8 0.065(3) 0.068(3) 0.039(2) -0.019(3) 0.006(2) -0.014(2)
C9 0.043(2) 0.050(3) 0.048(2) -0.011(2) -0.0044(19) -0.012(2)
C10 0.049(3) 0.055(3) 0.071(3) -0.004(2) -0.017(2) 0.009(2)
C11 0.126(5) 0.045(3) 0.094(4) -0.043(3) 0.017(4) -0.016(3)

loop_
_atom_type_symbol
_atom_type_description
_atom_type_scat_dispersion_real
_atom_type_scat_dispersion_imag
_atom_type_scat_source
C C 0.0033 0.0016 'International Tables Vol C Tables 4.2.6.8 and 6.1.1.4'
H H 0.0000 0.0000 'International Tables Vol C Tables 4.2.6.8 and 6.1.1.4'
O O 0.0106 0.0060 'International Tables Vol C Tables 4.2.6.8 and 6.1.1.4'
N N 0.0061 0.0033 'International Tables Vol C Tables 4.2.6.8 and 6.1.1.4'
Co Co 0.3494 0.9721 'International Tables Vol C Tables 4.2.6.8 and 6.1.1.4'

loop_
_geom_angle_atom_site_label_1
_geom_angle_atom_site_label_2
_geom_angle_atom_site_label_3
_geom_angle_site_symmetry_1
_geom_angle_site_symmetry_3
_geom_angle
_geom_angle_publ_flag
N1 Co1 N1 2_666 . 180.0 ?
N1 Co1 O5 2_666 2_666 92.07(10) ?
N1 Co1 O5 . 2_666 87.93(10) ?
N1 Co1 O5 2_666 . 87.93(10) ?
N1 Co1 O5 . . 92.07(10) ?
O5 Co1 O5 2_666 . 180.0 ?
N1 Co1 O1 2_666 2_666 78.33(9) ?
N1 Co1 O1 . 2_666 101.67(9) ?
O5 Co1 O1 2_666 2_666 88.69(9) ?
O5 Co1 O1 . 2_666 91.31(9) ?
N1 Co1 O1 2_666 . 101.67(9) ?
N1 Co1 O1 . . 78.33(9) ?
O5 Co1 O1 2_666 . 91.31(9) ?
O5 Co1 O1 . . 88.69(9) ?
O1 Co1 O1 2_666 . 180.0 ?
C5 N1 C2 . . 105.8(3) ?
C5 N1 Co1 . . 142.0(2) ?
C2 N1 Co1 . . 111.9(2) ?
C5 N2 C3 . . 108.3(3) ?
C5 N2 H2 . . 125.8 ?
C3 N2 H2 . . 125.8 ?
C9 N3 C11 . . 121.0(4) ?
C9 N3 C10 . . 119.5(3) ?
C11 N3 C10 . . 118.7(4) ?
C1 O1 Co1 . . 114.2(2) ?
C1 O2 H2A . . 109.5 ?
Co1 O5 H5C . . 113.1 ?
Co1 O5 H5D . . 116.9 ?
H5C O5 H5D . . 108.6 ?
O1 C1 O2 . . 122.4(3) ?
O1 C1 C2 . . 118.2(3) ?
O2 C1 C2 . . 119.5(3) ?
C3 C2 N1 . . 110.3(3) ?
C3 C2 C1 . . 132.5(3) ?
N1 C2 C1 . . 117.2(3) ?
N2 C3 C2 . . 104.9(3) ?
N2 C3 C4 . . 122.9(3) ?
C2 C3 C4 . . 132.2(3) ?
O4 C4 O3 . . 125.2(3) ?
O4 C4 C3 . . 119.3(3) ?
O3 C4 C3 . . 115.5(3) ?
N1 C5 N2 . . 110.7(3) ?
N1 C5 C6 . . 126.4(3) ?
N2 C5 C6 . . 122.8(3) ?
C5 C6 C7 . . 113.5(3) ?
C5 C6 H6A . . 108.9 ?
C7 C6 H6A . . 108.9 ?
C5 C6 H6B . . 108.9 ?
C7 C6 H6B . . 108.9 ?
H6A C6 H6B . . 107.7 ?
C6 C7 C8 . . 113.8(3) ?
C6 C7 H7A . . 108.8 ?
C8 C7 H7A . . 108.8 ?
C6 C7 H7B . . 108.8 ?
C8 C7 H7B . . 108.8 ?
H7A C7 H7B . . 107.7 ?
C7 C8 H8A . . 109.5 ?
C7 C8 H8B . . 109.5 ?
H8A C8 H8B . . 109.5 ?
C7 C8 H8C . . 109.5 ?
H8A C8 H8C . . 109.5 ?
H8B C8 H8C . . 109.5 ?
O6 C9 N3 . . 124.5(4) ?
O6 C9 H9 . . 117.7 ?
N3 C9 H9 . . 117.7 ?
N3 C10 H10A . . 109.5 ?
N3 C10 H10B . . 109.5 ?
H10A C10 H10B . . 109.5 ?
N3 C10 H10C . . 109.5 ?
H10A C10 H10C . . 109.5 ?
H10B C10 H10C . . 109.5 ?
N3 C11 H11A . . 109.5 ?
N3 C11 H11B . . 109.5 ?
H11A C11 H11B . . 109.5 ?
N3 C11 H11C . . 109.5 ?
H11A C11 H11C . . 109.5 ?
H11B C11 H11C . . 109.5 ?

loop_
_geom_bond_atom_site_label_1
_geom_bond_atom_site_label_2
_geom_bond_site_symmetry_2
_geom_bond_distance
_geom_bond_publ_flag
Co1 N1 2_666 2.098(3) ?
Co1 N1 . 2.098(3) ?
Co1 O5 2_666 2.105(2) ?
Co1 O5 . 2.105(2) ?
Co1 O1 2_666 2.165(2) ?
Co1 O1 . 2.165(2) ?
N1 C5 . 1.319(4) ?
N1 C2 . 1.377(4) ?
N2 C5 . 1.357(4) ?
N2 C3 . 1.371(4) ?
N2 H2 . 0.8600 ?
N3 C9 . 1.320(5) ?
N3 C11 . 1.440(5) ?
N3 C10 . 1.447(5) ?
O1 C1 . 1.248(4) ?
O2 C1 . 1.286(4) ?
O2 H2A . 0.8200 ?
O3 C4 . 1.286(4) ?
O4 C4 . 1.238(4) ?
O5 H5C . 0.8333 ?
O5 H5D . 0.8318 ?
O6 C9 . 1.230(5) ?
C1 C2 . 1.471(5) ?
C2 C3 . 1.372(4) ?
C3 C4 . 1.482(4) ?
C5 C6 . 1.491(4) ?
C6 C7 . 1.513(5) ?
C6 H6A . 0.9700 ?
C6 H6B . 0.9700 ?
C7 C8 . 1.515(5) ?
C7 H7A . 0.9700 ?
C7 H7B . 0.9700 ?
C8 H8A . 0.9600 ?
C8 H8B . 0.9600 ?
C8 H8C . 0.9600 ?
C9 H9 . 0.9300 ?
C10 H10A . 0.9600 ?
C10 H10B . 0.9600 ?
C10 H10C . 0.9600 ?
C11 H11A . 0.9600 ?
C11 H11B . 0.9600 ?
C11 H11C . 0.9600 ?

loop_
_geom_hbond_atom_site_label_D
_geom_hbond_atom_site_label_H
_geom_hbond_atom_site_label_A
_geom_hbond_site_symmetry_A
_geom_hbond_distance_DH
_geom_hbond_distance_HA
_geom_hbond_distance_DA
_geom_hbond_angle_DHA
O5 H5D O4 1_465 0.83 2.12 2.946(3) 174.0
O5 H5C O4 2_656 0.83 1.94 2.773(3) 174.7
O2 H2A O3 . 0.82 1.66 2.478(3) 176.8
N2 H2 O6 1_645 0.86 1.84 2.685(4) 166.1

loop_
_geom_torsion_atom_site_label_1
_geom_torsion_atom_site_label_2
_geom_torsion_atom_site_label_3
_geom_torsion_atom_site_label_4
_geom_torsion_site_symmetry_1
_geom_torsion_site_symmetry_2
_geom_torsion_site_symmetry_3
_geom_torsion_site_symmetry_4
_geom_torsion
_geom_torsion_publ_flag
N1 Co1 N1 C5 2_666 . . . 16E1(3) ?
O5 Co1 N1 C5 2_666 . . . 85.2(4) ?
O5 Co1 N1 C5 . . . . -94.8(4) ?
O1 Co1 N1 C5 2_666 . . . -3.0(4) ?
O1 Co1 N1 C5 . . . . 177.0(4) ?
N1 Co1 N1 C2 2_666 . . . -2E1(3) ?
O5 Co1 N1 C2 2_666 . . . -88.1(2) ?
O5 Co1 N1 C2 . . . . 91.9(2) ?
O1 Co1 N1 C2 2_666 . . . -176.3(2) ?
O1 Co1 N1 C2 . . . . 3.7(2) ?
N1 Co1 O1 C1 2_666 . . . 177.5(2) ?
N1 Co1 O1 C1 . . . . -2.5(2) ?
O5 Co1 O1 C1 2_666 . . . 85.2(2) ?
O5 Co1 O1 C1 . . . . -94.8(2) ?
O1 Co1 O1 C1 2_666 . . . 3E1(5) ?
Co1 O1 C1 O2 . . . . 179.3(2) ?
Co1 O1 C1 C2 . . . . 0.7(4) ?
C5 N1 C2 C3 . . . . 0.4(4) ?
Co1 N1 C2 C3 . . . . 176.1(2) ?
C5 N1 C2 C1 . . . . 179.6(3) ?
Co1 N1 C2 C1 . . . . -4.7(3) ?
O1 C1 C2 C3 . . . . -178.2(3) ?
O2 C1 C2 C3 . . . . 3.2(6) ?
O1 C1 C2 N1 . . . . 2.7(5) ?
O2 C1 C2 N1 . . . . -175.9(3) ?
C5 N2 C3 C2 . . . . 0.4(3) ?
C5 N2 C3 C4 . . . . -178.4(3) ?
N1 C2 C3 N2 . . . . -0.5(3) ?
C1 C2 C3 N2 . . . . -179.6(3) ?
N1 C2 C3 C4 . . . . 178.1(3) ?
C1 C2 C3 C4 . . . . -1.0(6) ?
N2 C3 C4 O4 . . . . -0.3(5) ?
C2 C3 C4 O4 . . . . -178.6(3) ?
N2 C3 C4 O3 . . . . 178.7(3) ?
C2 C3 C4 O3 . . . . 0.4(5) ?
C2 N1 C5 N2 . . . . -0.1(4) ?
Co1 N1 C5 N2 . . . . -173.7(2) ?
C2 N1 C5 C6 . . . . -177.2(3) ?
Co1 N1 C5 C6 . . . . 9.3(6) ?
C3 N2 C5 N1 . . . . -0.2(4) ?
C3 N2 C5 C6 . . . . 177.1(3) ?
N1 C5 C6 C7 . . . . 110.9(4) ?
N2 C5 C6 C7 . . . . -65.8(5) ?
C5 C6 C7 C8 . . . . -175.9(3) ?
C11 N3 C9 O6 . . . . -174.1(4) ?
C10 N3 C9 O6 . . . . -3.8(6) ?
